data_7048339
loop_
_publ_author_name
'Huang, Po-Jung'
'Natori, Yoshiki'
'Kitagawa, Yasutaka'
'Sekine, Yoshihiro'
'Kosaka, Wataru'
'Miyasaka, Hitoshi'

_publ_section_title
;
 Strong electronic influence of equatorial ligands on frontier orbitals in
 paddlewheel dichromium(ii,ii) complexes.
;
_journal_issue 3
_journal_name_full 'Dalton transactions (Cambridge, England : 2003)'
_journal_page_first 908
_journal_page_last 914
_journal_paper_doi 10.1039/c8dt04347g
_journal_volume 48
_journal_year 2019
_chemical_absolute_configuration 'CHOOSE rm ad rmad syn or unk'
_chemical_formula_moiety 'C40 H32 Cr2 F12 O11'
_chemical_formula_sum 'C40 H32 Cr2 F12 O11'
_chemical_formula_weight 1020.66
_space_group_crystal_system monoclinic
_space_group_IT_number 9
_space_group_name_Hall 'C -2yc'
_space_group_name_H-M_alt 'C 1 c 1'
_symmetry_space_group_name_Hall 'C -2yc'
_symmetry_space_group_name_H-M 'C 1 c 1'
_atom_sites_solution_hydrogens geom
_atom_sites_solution_primary direct
_atom_sites_solution_secondary difmap
_audit_update_record
;
2018-10-31 deposited with the CCDC.
2018-12-11 downloaded from the CCDC.
;
_cell_angle_alpha 90.0000
_cell_angle_beta 95.212(4)
_cell_angle_gamma 90.0000
_cell_formula_units_Z 4
_cell_length_a 14.874(3)
_cell_length_b 15.244(3)
_cell_length_c 18.470(4)
_cell_measurement_reflns_used 4712
_cell_measurement_temperature 103
_cell_measurement_theta_max 30.93
_cell_measurement_theta_min 1.92
_cell_volume 4170.6(15)
_computing_cell_refinement CrystalClear
_computing_data_collection 'CrystalClear (Rigaku Inc., 2008)'
_computing_data_reduction CrystalClear
_computing_molecular_graphics 'CrystalStructure 4.2.1'
_computing_publication_material 'CrystalStructure 4.2.1 (Rigaku, 2016)'
_computing_structure_refinement 'SHELXL Version 2014/7 (Sheldrick, 2008)'
_computing_structure_solution 'SHELXT Version 2014/5 (Sheldrick, 2014)'
_diffrn_ambient_temperature 103
_diffrn_detector_area_resol_mean 7.111
_diffrn_measured_fraction_theta_full 0.999
_diffrn_measured_fraction_theta_max 0.916
_diffrn_measurement_device_type 'Rigaku Saturn724'
_diffrn_measurement_method \w
_diffrn_radiation_type 'Mo K\a'
_diffrn_radiation_wavelength 0.71075
_diffrn_reflns_av_R_equivalents 0.0813
_diffrn_reflns_Laue_measured_fraction_full 0.999
_diffrn_reflns_Laue_measured_fraction_max 0.916
_diffrn_reflns_limit_h_max 18
_diffrn_reflns_limit_h_min -20
_diffrn_reflns_limit_k_max 21
_diffrn_reflns_limit_k_min -18
_diffrn_reflns_limit_l_max 26
_diffrn_reflns_limit_l_min -26
_diffrn_reflns_number 20078
_diffrn_reflns_point_group_measured_fraction_full 0.877
_diffrn_reflns_point_group_measured_fraction_max 0.756
_diffrn_reflns_theta_full 25.242
_diffrn_reflns_theta_max 31.467
_diffrn_reflns_theta_min 1.917
_diffrn_standards_number 0
_exptl_absorpt_coefficient_mu 0.635
_exptl_absorpt_correction_T_max 0.977
_exptl_absorpt_correction_T_min 0.866
_exptl_absorpt_correction_type multi-scan
_exptl_absorpt_process_details 'REQAB (Rigaku, 1998)'
_exptl_crystal_colour red
_exptl_crystal_density_diffrn 1.625
_exptl_crystal_density_method 'not measured'
_exptl_crystal_description block
_exptl_crystal_F_000 2064.00
_exptl_crystal_size_max 0.160
_exptl_crystal_size_mid 0.043
_exptl_crystal_size_min 0.036
_refine_diff_density_max 1.39
_refine_diff_density_min -0.82
_refine_ls_abs_structure_details
;
 Flack x determined using 1976 quotients [(I+)-(I-)]/[(I+)+(I-)]
 (Parsons, Flack and Wagner, Acta Cryst. B69 (2013) 249-259).
;
_refine_ls_abs_structure_Flack -0.01(3)
_refine_ls_extinction_method none
_refine_ls_goodness_of_fit_ref 1.083
_refine_ls_hydrogen_treatment constr
_refine_ls_number_parameters 622
_refine_ls_number_reflns 10481
_refine_ls_number_restraints 89
_refine_ls_R_factor_all 0.0993
_refine_ls_R_factor_gt 0.0745
_refine_ls_shift/su_max 0.000
_refine_ls_structure_factor_coef Fsqd
_refine_ls_weighting_details 'w = 1/[\s^2^(Fo^2^)+(0.1205P)^2^+1.0808P] where P=(Fo^2^+2Fc^2^)/3'
_refine_ls_weighting_scheme calc
_refine_ls_wR_factor_gt 0.1943
_refine_ls_wR_factor_ref 0.2251
_reflns_Friedel_coverage 0.650
_reflns_Friedel_fraction_full 0.754
_reflns_Friedel_fraction_max 0.596
_reflns_number_gt 7485
_reflns_number_total 10481
_reflns_threshold_expression F^2^>2.0\s(F^2^)
_cod_data_source_file c8dt04347g2.cif
_cod_data_source_block Cr2-235-F3-THF
_cod_depositor_comments 'Adding full bibliography for 7048334--7048342.cif.'
_cod_original_cell_volume 4170.4(16)
_cod_database_code 7048339

loop_
_space_group_symop_id
_space_group_symop_operation_xyz
1 +X,+Y,+Z
2 +X,-Y,1/2+Z
3 1/2+X,1/2+Y,+Z
4 1/2+X,1/2-Y,1/2+Z

loop_
_atom_site_label
_atom_site_type_symbol
_atom_site_fract_x
_atom_site_fract_y
_atom_site_fract_z
_atom_site_U_iso_or_equiv
_atom_site_adp_type
_atom_site_occupancy
_atom_site_site_symmetry_order
_atom_site_calc_flag
_atom_site_refinement_flags_posn
_atom_site_refinement_flags_adp
_atom_site_refinement_flags_occupancy
Cr1 Cr 0.49106(7) 0.31752(7) 0.43722(5) 0.0224(2) Uani 1 1 d . . .
Cr2 Cr 0.51413(7) 0.36970(7) 0.55556(5) 0.0221(2) Uani 1 1 d . . .
F1 F 0.3927(4) 0.6404(3) 0.5490(3) 0.0391(12) Uani 1 1 d . . .
F2 F 0.2947(4) 0.7765(3) 0.5044(3) 0.0467(13) Uani 1 1 d . . .
F3 F 0.2329(5) 0.6497(4) 0.2739(3) 0.0593(18) Uani 1 1 d . . .
F4 F 0.7932(4) 0.4783(4) 0.5735(3) 0.0557(15) Uani 1 1 d . . .
F5 F 0.9317(4) 0.5710(4) 0.5428(3) 0.0498(14) Uani 1 1 d . . .
F6 F 0.8455(4) 0.5385(4) 0.2919(3) 0.0552(15) Uani 1 1 d . . .
F7 F 0.6970(13) 0.1797(11) 0.6738(10) 0.046(4) Uani 0.29 1 d . . P
F7A F 0.6167(5) 0.0476(4) 0.4425(4) 0.0401(17) Uani 0.71 1 d . . P
F8 F 0.7811(5) 0.0407(4) 0.7154(3) 0.0608(18) Uani 1 1 d . . .
F9 F 0.7110(4) -0.0899(3) 0.4878(3) 0.0528(16) Uani 1 1 d . . .
F10 F 0.1774(4) 0.1405(4) 0.7114(3) 0.0468(13) Uani 1 1 d . . .
F11 F 0.0697(3) 0.1209(4) 0.4647(3) 0.0464(13) Uani 1 1 d . . .
F12 F 0.2085(4) 0.2102(4) 0.4269(3) 0.0332(13) Uani 0.78 1 d . . P
F12A F 0.3045(15) 0.2280(15) 0.6740(11) 0.040(5) Uani 0.22 1 d . . P
O1 O 0.4447(3) 0.4784(3) 0.5237(2) 0.0225(9) Uani 1 1 d . . .
O2 O 0.4251(4) 0.4287(3) 0.4097(3) 0.0260(10) Uani 1 1 d . . .
O3 O 0.6293(3) 0.4246(3) 0.5287(3) 0.0244(10) Uani 1 1 d . . .
O4 O 0.6085(3) 0.3739(3) 0.4142(3) 0.0233(10) Uani 1 1 d . . .
O5 O 0.5814(4) 0.2579(3) 0.5830(3) 0.0255(10) Uani 1 1 d . . .
O6 O 0.5603(3) 0.2082(3) 0.4687(3) 0.0249(10) Uani 1 1 d . . .
O7 O 0.3983(3) 0.3127(3) 0.5800(3) 0.0228(10) Uani 1 1 d . . .
O8 O 0.3758(3) 0.2619(3) 0.4664(3) 0.0249(10) Uani 1 1 d . . .
O9 O 0.5497(4) 0.4278(4) 0.6666(3) 0.0289(11) Uani 1 1 d . . .
O10 O 0.4591(4) 0.2565(4) 0.3269(3) 0.0341(12) Uani 1 1 d . . .
O11 O 0.4822(12) 0.1249(14) 0.7293(9) 0.151(4) Uani 1 1 d . U .
C1 C 0.4141(5) 0.4855(5) 0.4577(4) 0.0240(13) Uani 1 1 d . . .
C2 C 0.3627(5) 0.5676(4) 0.4354(4) 0.0229(12) Uani 1 1 d . . .
C3 C 0.3535(5) 0.6383(5) 0.4818(4) 0.0262(14) Uani 1 1 d . . .
C4 C 0.3027(6) 0.7104(5) 0.4571(4) 0.0305(15) Uani 1 1 d . . .
C5 C 0.2624(6) 0.7166(6) 0.3880(5) 0.0366(18) Uani 1 1 d . . .
H5 H 0.2289 0.7671 0.3718 0.044 Uiso 1 1 calc R U .
C6 C 0.2725(6) 0.6452(6) 0.3423(4) 0.0360(18) Uani 1 1 d . . .
C7 C 0.3217(6) 0.5717(5) 0.3644(4) 0.0323(16) Uani 1 1 d . . .
H7 H 0.3276 0.5243 0.3317 0.039 Uiso 1 1 calc R U .
C8 C 0.6528(5) 0.4160(4) 0.4657(4) 0.0226(12) Uani 1 1 d . . .
C9 C 0.7386(5) 0.4615(5) 0.4488(4) 0.0285(14) Uani 1 1 d . . .
C10 C 0.8003(6) 0.4939(6) 0.5040(5) 0.0360(17) Uani 1 1 d . . .
C11 C 0.8744(6) 0.5412(5) 0.4874(5) 0.0357(17) Uani 1 1 d . . .
C12 C 0.8914(6) 0.5568(6) 0.4159(6) 0.042(2) Uani 1 1 d . . .
H12 H 0.9429 0.5891 0.4044 0.051 Uiso 1 1 calc R U .
C13 C 0.8318(6) 0.5242(7) 0.3633(5) 0.041(2) Uani 1 1 d . . .
C14 C 0.7559(6) 0.4755(5) 0.3767(4) 0.0311(15) Uani 1 1 d . . .
H14 H 0.7169 0.4524 0.3378 0.037 Uiso 1 1 calc R U .
C15 C 0.5894(5) 0.2008(5) 0.5337(4) 0.0248(13) Uani 1 1 d . . .
C16 C 0.6432(5) 0.1207(5) 0.5575(4) 0.0247(13) Uani 1 1 d . . .
C17 C 0.6884(6) 0.1161(5) 0.6263(4) 0.0340(17) Uani 1 1 d . . .
C18 C 0.7372(6) 0.0416(6) 0.6474(5) 0.0391(19) Uani 1 1 d . . .
C19 C 0.7458(6) -0.0282(5) 0.6027(5) 0.0346(17) Uani 1 1 d . . .
H19 H 0.7804 -0.0783 0.6181 0.042 Uiso 1 1 calc R U .
C20 C 0.7022(6) -0.0226(5) 0.5350(5) 0.0365(18) Uani 1 1 d . . .
C21 C 0.6517(5) 0.0494(5) 0.5115(4) 0.0295(15) Uani 1 1 d . . .
C22 C 0.3539(5) 0.2694(4) 0.5304(4) 0.0226(13) Uani 1 1 d . . .
C23 C 0.2703(5) 0.2235(5) 0.5495(4) 0.0263(13) Uani 1 1 d . . .
C24 C 0.2590(5) 0.2050(5) 0.6229(4) 0.0284(14) Uani 1 1 d . . .
C25 C 0.1863(6) 0.1592(5) 0.6403(4) 0.0325(17) Uani 1 1 d . . .
C26 C 0.1196(6) 0.1280(5) 0.5886(5) 0.0340(16) Uani 1 1 d . . .
H26 H 0.0691 0.0953 0.6015 0.041 Uiso 1 1 calc R U .
C27 C 0.1322(5) 0.1479(5) 0.5184(4) 0.0311(16) Uani 1 1 d . . .
C28 C 0.2047(5) 0.1937(5) 0.4975(4) 0.0298(15) Uani 1 1 d . . .
C29 C 0.3760(7) 0.2666(7) 0.2836(5) 0.050(2) Uani 1 1 d . . .
H29A H 0.3497 0.3253 0.2907 0.060 Uiso 1 1 calc R U .
H29B H 0.3321 0.2212 0.2956 0.060 Uiso 1 1 calc R U .
C30 C 0.4009(15) 0.2557(12) 0.2067(7) 0.127(9) Uani 1 1 d . . .
H30A H 0.3503 0.2291 0.1757 0.152 Uiso 1 1 calc R U .
H30B H 0.4156 0.3132 0.1859 0.152 Uiso 1 1 calc R U .
C31 C 0.4798(11) 0.1978(12) 0.2115(7) 0.087(5) Uani 1 1 d . . .
H31A H 0.5182 0.2091 0.1714 0.104 Uiso 1 1 calc R U .
H31B H 0.4618 0.1353 0.2106 0.104 Uiso 1 1 calc R U .
C32 C 0.5277(8) 0.2234(10) 0.2847(6) 0.066(3) Uani 1 1 d . . .
H32A H 0.5576 0.1717 0.3088 0.079 Uiso 1 1 calc R U .
H32B H 0.5738 0.2689 0.2786 0.079 Uiso 1 1 calc R U .
C33 C 0.4867(6) 0.4333(8) 0.7201(5) 0.046(2) Uani 1 1 d . . .
H33A H 0.4385 0.3888 0.7107 0.055 Uiso 1 1 calc R U .
H33B H 0.4586 0.4922 0.7195 0.055 Uiso 1 1 calc R U .
C34 C 0.5400(6) 0.4164(8) 0.7930(5) 0.051(2) Uani 1 1 d . . .
H34A H 0.5580 0.4721 0.8178 0.061 Uiso 1 1 calc R U .
H34B H 0.5048 0.3808 0.8252 0.061 Uiso 1 1 calc R U .
C35 C 0.6217(7) 0.3664(7) 0.7713(5) 0.046(2) Uani 1 1 d . . .
H35A H 0.6738 0.3730 0.8083 0.055 Uiso 1 1 calc R U .
H35B H 0.6080 0.3033 0.7644 0.055 Uiso 1 1 calc R U .
C36 C 0.6401(6) 0.4087(6) 0.7015(4) 0.0352(17) Uani 1 1 d . . .
H36A H 0.6755 0.4632 0.7102 0.042 Uiso 1 1 calc R U .
H36B H 0.6733 0.3685 0.6713 0.042 Uiso 1 1 calc R U .
C37 C 0.4425(17) 0.1795(18) 0.7923(14) 0.144(4) Uani 1 1 d . U .
C38 C 0.5044(17) 0.161(2) 0.8632(14) 0.146(4) Uani 1 1 d . U .
C39 C 0.543(3) 0.050(4) 0.844(3) 0.146(5) Uani 0.5 1 d . U P
C40 C 0.551(4) 0.058(4) 0.774(3) 0.146(4) Uani 0.5 1 d . U P
C41 C 0.574(3) 0.121(4) 0.833(3) 0.145(4) Uani 0.5 1 d . U P
C42 C 0.580(3) 0.152(4) 0.761(3) 0.146(5) Uani 0.5 1 d . U P

loop_
_atom_site_aniso_label
_atom_site_aniso_U_11
_atom_site_aniso_U_22
_atom_site_aniso_U_33
_atom_site_aniso_U_23
_atom_site_aniso_U_13
_atom_site_aniso_U_12
Cr1 0.0226(5) 0.0198(5) 0.0247(5) 0.0005(4) 0.0018(4) 0.0009(4)
Cr2 0.0211(5) 0.0208(5) 0.0242(5) -0.0002(4) 0.0008(4) 0.0008(4)
F1 0.050(3) 0.033(2) 0.033(2) -0.0056(19) -0.008(2) 0.014(2)
F2 0.058(3) 0.032(3) 0.049(3) -0.011(2) 0.001(3) 0.018(2)
F3 0.077(4) 0.063(4) 0.034(3) -0.004(3) -0.015(3) 0.037(3)
F4 0.059(4) 0.062(4) 0.046(3) -0.005(3) 0.006(3) -0.011(3)
F5 0.035(3) 0.049(3) 0.063(3) -0.002(3) -0.006(3) -0.015(2)
F6 0.064(4) 0.063(4) 0.042(3) 0.006(3) 0.022(3) -0.019(3)
F7 0.048(10) 0.031(8) 0.054(10) -0.017(7) -0.017(8) 0.010(7)
F7A 0.054(5) 0.031(3) 0.033(3) -0.006(3) -0.007(3) 0.015(3)
F8 0.086(5) 0.041(3) 0.049(3) -0.004(2) -0.028(3) 0.024(3)
F9 0.075(4) 0.032(3) 0.049(3) -0.011(2) -0.007(3) 0.021(3)
F10 0.062(4) 0.046(3) 0.035(3) -0.003(2) 0.016(2) -0.013(2)
F11 0.032(3) 0.062(3) 0.044(3) 0.001(2) -0.003(2) -0.019(2)
F12 0.027(3) 0.046(3) 0.026(3) 0.002(2) -0.002(2) -0.012(2)
F12A 0.042(12) 0.040(12) 0.037(11) 0.002(9) 0.007(9) -0.019(9)
O1 0.025(2) 0.019(2) 0.024(2) 0.0012(17) 0.0013(18) 0.0029(18)
O2 0.030(3) 0.021(2) 0.026(2) -0.0018(18) 0.001(2) 0.0014(19)
O3 0.023(2) 0.024(2) 0.026(2) -0.0025(19) 0.0040(19) -0.0025(19)
O4 0.024(3) 0.018(2) 0.027(2) 0.0014(17) 0.000(2) 0.0018(17)
O5 0.027(3) 0.020(2) 0.029(2) 0.0011(19) -0.001(2) 0.0038(19)
O6 0.026(3) 0.019(2) 0.030(2) -0.0016(19) 0.005(2) 0.0049(18)
O7 0.021(2) 0.021(2) 0.026(2) -0.0019(18) 0.0007(19) -0.0008(17)
O8 0.022(3) 0.026(2) 0.026(2) -0.0012(19) 0.0027(19) -0.0003(19)
O9 0.024(3) 0.039(3) 0.023(2) -0.003(2) -0.0006(19) 0.004(2)
O10 0.037(3) 0.037(3) 0.028(2) -0.003(2) -0.002(2) 0.000(2)
O11 0.128(9) 0.199(12) 0.130(8) 0.003(8) 0.038(7) -0.018(8)
C1 0.020(3) 0.027(3) 0.026(3) 0.001(2) 0.003(2) -0.002(2)
C2 0.024(3) 0.019(3) 0.027(3) -0.001(2) 0.003(2) 0.001(2)
C3 0.025(4) 0.027(3) 0.027(3) 0.002(3) 0.006(3) 0.004(3)
C4 0.034(4) 0.023(3) 0.035(4) -0.003(3) 0.006(3) 0.009(3)
C5 0.034(4) 0.031(4) 0.043(4) 0.005(3) -0.002(3) 0.010(3)
C6 0.040(5) 0.038(4) 0.028(3) 0.003(3) -0.005(3) 0.012(4)
C7 0.040(4) 0.026(3) 0.031(4) 0.000(3) 0.004(3) 0.005(3)
C8 0.017(3) 0.023(3) 0.026(3) -0.001(2) -0.005(2) 0.003(2)
C9 0.033(4) 0.021(3) 0.032(3) 0.001(3) 0.006(3) 0.001(3)
C10 0.035(4) 0.037(4) 0.036(4) 0.006(3) 0.005(3) 0.002(3)
C11 0.027(4) 0.032(4) 0.046(4) -0.002(3) -0.005(3) -0.003(3)
C12 0.026(4) 0.039(4) 0.064(6) -0.004(4) 0.014(4) -0.008(3)
C13 0.034(4) 0.049(5) 0.044(4) 0.005(4) 0.016(4) 0.002(4)
C14 0.036(4) 0.026(3) 0.032(4) 0.001(3) 0.005(3) 0.000(3)
C15 0.024(3) 0.025(3) 0.026(3) 0.003(3) 0.002(3) 0.001(2)
C16 0.021(3) 0.026(3) 0.028(3) 0.000(3) 0.004(3) 0.001(2)
C17 0.041(5) 0.031(4) 0.029(4) -0.001(3) 0.001(3) 0.008(3)
C18 0.034(5) 0.041(4) 0.040(4) 0.000(4) -0.009(4) 0.008(3)
C19 0.039(5) 0.025(4) 0.039(4) 0.007(3) 0.003(3) 0.011(3)
C20 0.043(5) 0.026(4) 0.040(4) -0.006(3) 0.002(4) 0.009(3)
C21 0.031(4) 0.027(3) 0.030(3) 0.000(3) -0.002(3) 0.001(3)
C22 0.020(3) 0.018(3) 0.030(3) 0.002(2) -0.001(3) 0.002(2)
C23 0.028(3) 0.023(3) 0.028(3) -0.001(3) 0.003(3) 0.003(3)
C24 0.029(4) 0.026(3) 0.030(3) -0.002(3) 0.006(3) 0.001(3)
C25 0.044(5) 0.028(4) 0.028(3) 0.002(3) 0.016(3) -0.001(3)
C26 0.032(4) 0.026(3) 0.046(4) 0.002(3) 0.012(3) -0.002(3)
C27 0.024(4) 0.035(4) 0.035(4) -0.003(3) 0.001(3) -0.009(3)
C28 0.028(4) 0.030(4) 0.031(3) 0.003(3) 0.001(3) -0.001(3)
C29 0.057(6) 0.052(6) 0.038(4) -0.004(4) -0.013(4) 0.003(5)
C30 0.22(2) 0.114(13) 0.039(6) -0.021(7) -0.032(10) 0.084(15)
C31 0.102(11) 0.116(12) 0.043(6) -0.025(7) 0.016(7) -0.035(10)
C32 0.062(7) 0.096(9) 0.043(5) -0.024(6) 0.022(5) -0.006(6)
C33 0.030(4) 0.077(7) 0.030(4) -0.005(4) 0.002(3) 0.007(4)
C34 0.038(5) 0.081(7) 0.033(4) -0.007(4) 0.006(3) -0.001(5)
C35 0.046(5) 0.052(5) 0.039(4) 0.008(4) -0.003(4) 0.000(4)
C36 0.033(4) 0.040(4) 0.031(3) -0.002(3) -0.008(3) -0.001(3)
C37 0.122(9) 0.190(12) 0.126(9) 0.005(9) 0.044(7) -0.023(8)
C38 0.125(9) 0.191(12) 0.125(9) 0.008(9) 0.037(7) -0.026(9)
C39 0.125(9) 0.192(12) 0.125(9) 0.008(9) 0.036(8) -0.025(9)
C40 0.124(9) 0.194(12) 0.124(9) 0.008(9) 0.038(7) -0.023(8)
C41 0.123(9) 0.192(12) 0.124(9) 0.010(9) 0.038(7) -0.025(9)
C42 0.124(9) 0.194(12) 0.124(9) 0.006(9) 0.039(7) -0.022(9)

loop_
_atom_type_symbol
_atom_type_description
_atom_type_scat_dispersion_real
_atom_type_scat_dispersion_imag
_atom_type_scat_source
C C 0.0033 0.0016
;
International Tables for Crystallography
(Vol. C, Tables 4.2.6.8 and 6.1.1.4)
;
H H 0.0000 0.0000
;
International Tables for Crystallography
(Vol. C, Table 6.1.1.4)
;
Cr Cr 0.3209 0.6236
;
International Tables for Crystallography
(Vol. C, Tables 4.2.6.8 and 6.1.1.4)
;
F F 0.0171 0.0103
;
International Tables for Crystallography
(Vol. C, Tables 4.2.6.8 and 6.1.1.4)
;
O O 0.0106 0.0060
;
International Tables for Crystallography
(Vol. C, Tables 4.2.6.8 and 6.1.1.4)
;

loop_
_geom_angle_atom_site_label_1
_geom_angle_atom_site_label_2
_geom_angle_atom_site_label_3
_geom_angle
O2 Cr1 O6 177.5(2)
O2 Cr1 O4 90.0(2)
O6 Cr1 O4 89.1(2)
O2 Cr1 O8 90.8(2)
O6 Cr1 O8 90.0(2)
O4 Cr1 O8 176.7(2)
O2 Cr1 O10 93.5(2)
O6 Cr1 O10 88.9(2)
O4 Cr1 O10 95.8(2)
O8 Cr1 O10 87.4(2)
O2 Cr1 Cr2 88.64(15)
O6 Cr1 Cr2 89.07(15)
O4 Cr1 Cr2 89.78(15)
O8 Cr1 Cr2 87.07(15)
O10 Cr1 Cr2 174.06(16)
O3 Cr2 O1 90.6(2)
O3 Cr2 O7 178.5(2)
O1 Cr2 O7 89.6(2)
O3 Cr2 O5 90.0(2)
O1 Cr2 O5 177.3(2)
O7 Cr2 O5 89.7(2)
O3 Cr2 O9 85.7(2)
O1 Cr2 O9 90.84(19)
O7 Cr2 O9 95.8(2)
O5 Cr2 O9 91.9(2)
O3 Cr2 Cr1 88.09(14)
O1 Cr2 Cr1 88.78(14)
O7 Cr2 Cr1 90.41(14)
O5 Cr2 Cr1 88.57(15)
O9 Cr2 Cr1 173.81(15)
C1 O1 Cr2 118.8(4)
C1 O2 Cr1 119.7(4)
C8 O3 Cr2 120.1(4)
C8 O4 Cr1 116.9(4)
C15 O5 Cr2 118.2(4)
C15 O6 Cr1 118.5(4)
C22 O7 Cr2 117.5(5)
C22 O8 Cr1 120.6(5)
C33 O9 C36 109.9(6)
C33 O9 Cr2 122.7(5)
C36 O9 Cr2 117.0(4)
C29 O10 C32 111.0(8)
C29 O10 Cr1 124.6(6)
C32 O10 Cr1 122.4(6)
C42 O11 C37 89(3)
C42 O11 C40 57(3)
C37 O11 C40 103(2)
O2 C1 O1 124.1(6)
O2 C1 C2 118.3(6)
O1 C1 C2 117.6(6)
C3 C2 C7 119.1(6)
C3 C2 C1 123.5(6)
C7 C2 C1 117.5(6)
F1 C3 C4 118.0(6)
F1 C3 C2 122.5(6)
C4 C3 C2 119.5(7)
F2 C4 C5 119.9(7)
F2 C4 C3 117.2(7)
C5 C4 C3 122.8(7)
C4 C5 C6 116.8(7)
C4 C5 H5 121.6
C6 C5 H5 121.6
F3 C6 C7 119.6(7)
F3 C6 C5 117.8(7)
C7 C6 C5 122.6(7)
C6 C7 C2 119.2(7)
C6 C7 H7 120.4
C2 C7 H7 120.4
O3 C8 O4 125.2(6)
O3 C8 C9 117.1(6)
O4 C8 C9 117.7(6)
C14 C9 C10 118.4(7)
C14 C9 C8 120.0(7)
C10 C9 C8 121.5(7)
F4 C10 C11 116.6(8)
F4 C10 C9 122.7(8)
C11 C10 C9 120.6(8)
F5 C11 C10 118.1(8)
F5 C11 C12 120.5(7)
C10 C11 C12 121.4(8)
C13 C12 C11 117.2(8)
C13 C12 H12 121.4
C11 C12 H12 121.4
C12 C13 F6 119.3(8)
C12 C13 C14 124.0(8)
F6 C13 C14 116.7(8)
C13 C14 C9 118.3(8)
C13 C14 H14 120.8
C9 C14 H14 120.8
O6 C15 O5 125.6(6)
O6 C15 C16 119.0(6)
O5 C15 C16 115.3(6)
C17 C16 C21 117.3(7)
C17 C16 C15 120.7(6)
C21 C16 C15 122.0(6)
F7 C17 C16 126.1(10)
F7 C17 C18 113.8(10)
C16 C17 C18 119.9(7)
C19 C18 F8 119.3(7)
C19 C18 C17 123.1(7)
F8 C18 C17 117.5(7)
C20 C19 C18 116.5(7)
C20 C19 H19 121.7
C18 C19 H19 121.7
C19 C20 F9 118.5(7)
C19 C20 C21 122.8(7)
F9 C20 C21 118.7(7)
F7A C21 C20 116.1(7)
F7A C21 C16 123.4(7)
C20 C21 C16 120.4(7)
O8 C22 O7 124.4(6)
O8 C22 C23 118.0(6)
O7 C22 C23 117.6(6)
C28 C23 C24 117.7(7)
C28 C23 C22 122.7(6)
C24 C23 C22 119.5(7)
F12A C24 C25 112.4(12)
F12A C24 C23 127.5(12)
C25 C24 C23 120.0(7)
C24 C25 F10 119.2(8)
C24 C25 C26 123.2(7)
F10 C25 C26 117.6(7)
C27 C26 C25 115.2(7)
C27 C26 H26 122.4
C25 C26 H26 122.4
F11 C27 C26 118.9(7)
F11 C27 C28 116.9(7)
C26 C27 C28 124.2(7)
F12 C28 C27 118.4(7)
F12 C28 C23 121.8(7)
C27 C28 C23 119.7(7)
O10 C29 C30 104.1(11)
O10 C29 H29A 110.9
C30 C29 H29A 110.9
O10 C29 H29B 110.9
C30 C29 H29B 110.9
H29A C29 H29B 109.0
C31 C30 C29 105.9(10)
C31 C30 H30A 110.6
C29 C30 H30A 110.6
C31 C30 H30B 110.6
C29 C30 H30B 110.6
H30A C30 H30B 108.7
C30 C31 C32 101.9(11)
C30 C31 H31A 111.4
C32 C31 H31A 111.4
C30 C31 H31B 111.4
C32 C31 H31B 111.4
H31A C31 H31B 109.2
O10 C32 C31 106.0(10)
O10 C32 H32A 110.5
C31 C32 H32A 110.5
O10 C32 H32B 110.5
C31 C32 H32B 110.5
H32A C32 H32B 108.7
O9 C33 C34 106.3(7)
O9 C33 H33A 110.5
C34 C33 H33A 110.5
O9 C33 H33B 110.5
C34 C33 H33B 110.5
H33A C33 H33B 108.7
C35 C34 C33 102.5(7)
C35 C34 H34A 111.3
C33 C34 H34A 111.3
C35 C34 H34B 111.3
C33 C34 H34B 111.3
H34A C34 H34B 109.2
C36 C35 C34 103.0(7)
C36 C35 H35A 111.2
C34 C35 H35A 111.2
C36 C35 H35B 111.2
C34 C35 H35B 111.2
H35A C35 H35B 109.1
O9 C36 C35 103.5(7)
O9 C36 H36A 111.1
C35 C36 H36A 111.1
O9 C36 H36B 111.1
C35 C36 H36B 111.1
H36A C36 H36B 109.0
C38 C37 O11 107(2)
C41 C38 C37 99(3)
C41 C38 C39 41(3)
C37 C38 C39 100(3)
C41 C39 C40 72(4)
C41 C39 C38 48(3)
C40 C39 C38 100(5)
C39 C40 C41 50(4)
C39 C40 C42 107(5)
C41 C40 C42 57(3)
C39 C40 O11 117(5)
C41 C40 O11 94(4)
C42 C40 O11 60(3)
C39 C41 C38 92(4)
C39 C41 C42 120(6)
C38 C41 C42 110(5)
C39 C41 C40 58(4)
C38 C41 C40 118(5)
C42 C41 C40 63(4)
C41 C42 C40 60(3)
C41 C42 O11 97(3)
C40 C42 O11 63(3)

loop_
_geom_bond_atom_site_label_1
_geom_bond_atom_site_label_2
_geom_bond_distance
Cr1 O2 2.000(5)
Cr1 O6 2.017(5)
Cr1 O4 2.026(5)
Cr1 O8 2.029(5)
Cr1 O10 2.251(5)
Cr1 Cr2 2.3221(14)
Cr2 O3 2.009(5)
Cr2 O1 2.012(5)
Cr2 O7 2.017(5)
Cr2 O5 2.018(5)
Cr2 O9 2.252(5)
F1 C3 1.323(9)
F2 C4 1.346(8)
F3 C6 1.346(9)
F4 C10 1.319(10)
F5 C11 1.349(10)
F6 C13 1.370(10)
F7 C17 1.305(17)
F7A C21 1.333(10)
F8 C18 1.362(10)
F9 C20 1.361(9)
F10 C25 1.362(9)
F11 C27 1.360(9)
F12 C28 1.334(9)
F12A C24 1.16(2)
O1 C1 1.266(8)
O2 C1 1.261(8)
O3 C8 1.252(8)
O4 C8 1.279(8)
O5 C15 1.274(9)
O6 C15 1.243(9)
O7 C22 1.266(8)
O8 C22 1.259(8)
O9 C33 1.425(10)
O9 C36 1.465(10)
O10 C29 1.418(11)
O10 C32 1.431(12)
O11 C42 1.58(5)
O11 C37 1.59(3)
O11 C40 1.62(6)
C1 C2 1.505(10)
C2 C3 1.391(10)
C2 C7 1.396(10)
C3 C4 1.388(10)
C4 C5 1.363(12)
C5 C6 1.393(12)
C5 H5 0.9500
C6 C7 1.380(11)
C7 H7 0.9500
C8 C9 1.510(10)
C9 C14 1.395(10)
C9 C10 1.399(11)
C10 C11 1.374(12)
C11 C12 1.388(13)
C12 C13 1.348(14)
C12 H12 0.9500
C13 C14 1.392(12)
C14 H14 0.9500
C15 C16 1.504(10)
C16 C17 1.385(10)
C16 C21 1.391(10)
C17 C18 1.385(11)
C18 C19 1.360(12)
C19 C20 1.358(12)
C19 H19 0.9500
C20 C21 1.378(11)
C22 C23 1.497(10)
C23 C28 1.382(11)
C23 C24 1.410(10)
C24 C25 1.351(11)
C25 C26 1.397(12)
C26 C27 1.360(11)
C26 H26 0.9500
C27 C28 1.369(11)
C29 C30 1.509(17)
C29 H29A 0.9900
C29 H29B 0.9900
C30 C31 1.46(2)
C30 H30A 0.9900
C30 H30B 0.9900
C31 C32 1.521(16)
C31 H31A 0.9900
C31 H31B 0.9900
C32 H32A 0.9900
C32 H32B 0.9900
C33 C34 1.521(13)
C33 H33A 0.9900
C33 H33B 0.9900
C34 C35 1.519(14)
C34 H34A 0.9900
C34 H34B 0.9900
C35 C36 1.489(12)
C35 H35A 0.9900
C35 H35B 0.9900
C36 H36A 0.9900
C36 H36B 0.9900
C37 C38 1.56(3)
C38 C41 1.36(6)
C38 C39 1.84(6)
C39 C41 1.20(6)
C39 C40 1.31(6)
C40 C41 1.48(7)
C40 C42 1.52(7)
C41 C42 1.43(7)

loop_
_geom_torsion_atom_site_label_1
_geom_torsion_atom_site_label_2
_geom_torsion_atom_site_label_3
_geom_torsion_atom_site_label_4
_geom_torsion
Cr1 O2 C1 O1 2.2(10)
Cr1 O2 C1 C2 -178.9(4)
Cr2 O1 C1 O2 -0.9(9)
Cr2 O1 C1 C2 -179.8(4)
O2 C1 C2 C3 -173.7(7)
O1 C1 C2 C3 5.2(10)
O2 C1 C2 C7 6.9(10)
O1 C1 C2 C7 -174.1(7)
C7 C2 C3 F1 -177.8(7)
C1 C2 C3 F1 2.9(11)
C7 C2 C3 C4 1.1(11)
C1 C2 C3 C4 -178.2(7)
F1 C3 C4 F2 -2.0(11)
C2 C3 C4 F2 179.0(7)
F1 C3 C4 C5 177.4(8)
C2 C3 C4 C5 -1.6(12)
F2 C4 C5 C6 -179.2(8)
C3 C4 C5 C6 1.4(13)
C4 C5 C6 F3 179.7(8)
C4 C5 C6 C7 -0.8(14)
F3 C6 C7 C2 179.9(8)
C5 C6 C7 C2 0.4(14)
C3 C2 C7 C6 -0.6(12)
C1 C2 C7 C6 178.8(7)
Cr2 O3 C8 O4 0.3(9)
Cr2 O3 C8 C9 178.1(4)
Cr1 O4 C8 O3 0.2(9)
Cr1 O4 C8 C9 -177.6(4)
O3 C8 C9 C14 -162.3(7)
O4 C8 C9 C14 15.7(10)
O3 C8 C9 C10 14.9(10)
O4 C8 C9 C10 -167.1(7)
C14 C9 C10 F4 -174.8(8)
C8 C9 C10 F4 7.9(12)
C14 C9 C10 C11 2.4(12)
C8 C9 C10 C11 -174.9(7)
F4 C10 C11 F5 -2.7(12)
C9 C10 C11 F5 179.9(7)
F4 C10 C11 C12 176.1(8)
C9 C10 C11 C12 -1.3(13)
F5 C11 C12 C13 179.3(8)
C10 C11 C12 C13 0.5(13)
C11 C12 C13 F6 179.5(8)
C11 C12 C13 C14 -0.8(14)
C12 C13 C14 C9 1.9(14)
F6 C13 C14 C9 -178.4(7)
C10 C9 C14 C13 -2.6(11)
C8 C9 C14 C13 174.6(7)
Cr1 O6 C15 O5 -1.8(10)
Cr1 O6 C15 C16 -178.4(5)
Cr2 O5 C15 O6 1.1(10)
Cr2 O5 C15 C16 177.9(4)
O6 C15 C16 C17 170.0(7)
O5 C15 C16 C17 -7.0(10)
O6 C15 C16 C21 -8.4(11)
O5 C15 C16 C21 174.6(7)
C21 C16 C17 F7 171.8(14)
C15 C16 C17 F7 -6.7(17)
C21 C16 C17 C18 -1.9(12)
C15 C16 C17 C18 179.6(8)
F7 C17 C18 C19 -172.4(13)
C16 C17 C18 C19 2.0(14)
F7 C17 C18 F8 5.0(16)
C16 C17 C18 F8 179.4(8)
F8 C18 C19 C20 -178.4(8)
C17 C18 C19 C20 -1.1(14)
C18 C19 C20 F9 178.2(8)
C18 C19 C20 C21 0.1(14)
C19 C20 C21 F7A 176.6(9)
F9 C20 C21 F7A -1.6(12)
C19 C20 C21 C16 0.0(14)
F9 C20 C21 C16 -178.2(8)
C17 C16 C21 F7A -175.4(8)
C15 C16 C21 F7A 3.1(12)
C17 C16 C21 C20 0.9(12)
C15 C16 C21 C20 179.4(7)
Cr1 O8 C22 O7 2.2(9)
Cr1 O8 C22 C23 -177.2(4)
Cr2 O7 C22 O8 -2.3(9)
Cr2 O7 C22 C23 177.1(4)
O8 C22 C23 C28 -17.6(10)
O7 C22 C23 C28 163.0(7)
O8 C22 C23 C24 158.9(7)
O7 C22 C23 C24 -20.6(9)
C28 C23 C24 F12A -176.1(17)
C22 C23 C24 F12A 7.3(19)
C28 C23 C24 C25 0.4(11)
C22 C23 C24 C25 -176.3(7)
F12A C24 C25 F10 -4.3(16)
C23 C24 C25 F10 178.8(7)
F12A C24 C25 C26 177.0(15)
C23 C24 C25 C26 0.1(12)
C24 C25 C26 C27 -0.7(12)
F10 C25 C26 C27 -179.5(7)
C25 C26 C27 F11 -179.2(7)
C25 C26 C27 C28 1.0(12)
F11 C27 C28 F12 1.2(12)
C26 C27 C28 F12 -179.0(8)
F11 C27 C28 C23 179.6(7)
C26 C27 C28 C23 -0.6(13)
C24 C23 C28 F12 178.2(7)
C22 C23 C28 F12 -5.3(11)
C24 C23 C28 C27 -0.1(11)
C22 C23 C28 C27 176.4(7)
C32 O10 C29 C30 -11.7(13)
Cr1 O10 C29 C30 152.7(9)
O10 C29 C30 C31 28.7(17)
C29 C30 C31 C32 -33.3(18)
C29 O10 C32 C31 -8.9(14)
Cr1 O10 C32 C31 -173.7(8)
C30 C31 C32 O10 26.1(17)
C36 O9 C33 C34 -0.2(11)
Cr2 O9 C33 C34 143.4(7)
O9 C33 C34 C35 -22.4(11)
C33 C34 C35 C36 36.3(10)
C33 O9 C36 C35 23.4(9)
Cr2 O9 C36 C35 -122.5(6)
C34 C35 C36 O9 -36.7(9)
C42 O11 C37 C38 -41(3)
C40 O11 C37 C38 14(3)
O11 C37 C38 C41 12(4)
O11 C37 C38 C39 -29(3)
C37 C38 C39 C41 92(5)
C41 C38 C39 C40 -55(5)
C37 C38 C39 C40 37(4)
C38 C39 C40 C41 40(3)
C41 C39 C40 C42 -6(5)
C38 C39 C40 C42 33(5)
C41 C39 C40 O11 -71(5)
C38 C39 C40 O11 -31(5)
C42 O11 C40 C39 95(6)
C37 O11 C40 C39 15(6)
C42 O11 C40 C41 48(3)
C37 O11 C40 C41 -32(3)
C37 O11 C40 C42 -80(3)
C40 C39 C41 C38 122(5)
C40 C39 C41 C42 7(6)
C38 C39 C41 C42 -115(7)
C38 C39 C41 C40 -122(5)
C37 C38 C41 C39 -95(4)
C37 C38 C41 C42 28(5)
C39 C38 C41 C42 123(7)
C37 C38 C41 C40 -41(5)
C39 C38 C41 C40 54(5)
C42 C40 C41 C39 173(6)
O11 C40 C41 C39 122(5)
C39 C40 C41 C38 -73(5)
C42 C40 C41 C38 100(6)
O11 C40 C41 C38 49(5)
C39 C40 C41 C42 -173(6)
O11 C40 C41 C42 -51(3)
C39 C41 C42 C40 -7(6)
C38 C41 C42 C40 -111(5)
C39 C41 C42 O11 46(7)
C38 C41 C42 O11 -59(5)
C40 C41 C42 O11 53(4)
C39 C40 C42 C41 6(5)
O11 C40 C42 C41 117(4)
C39 C40 C42 O11 -112(5)
C41 C40 C42 O11 -117(4)
C37 O11 C42 C41 55(4)
C40 O11 C42 C41 -51(4)
C37 O11 C42 C40 106(3)
